data_2216539
loop_
_publ_author_name
'Venter, Gertruida J. S.'
'Meijboom, Reinout'
'Roodt, Andreas'

_publ_section_title
;
 Di-\m-thiocyanato-bis[bis(tri-<i>p</i>-tolylphosphine)silver(I)]
 acetonitrile disolvate
;
_journal_coeditor_code HG2355
_journal_issue 12
_journal_name_full 'Acta Crystallographica Section E'
_journal_page_first m3076
_journal_page_last m3077
_journal_paper_doi 10.1107/S1600536807058837
_journal_volume 63
_journal_year 2007
_chemical_formula_iupac '[Ag2 (N C S)2 (C21 H21 P)4], 2C2 H3 N'
_chemical_formula_moiety 'C86 H84 Ag2 N2 P4 S2, 2(C2 H3 N)'
_chemical_formula_sum 'C90 H90 Ag2 N4 P4 S2'
_chemical_formula_weight 1631.49
_chemical_name_systematic
;
Di-\m-thiocyanato-bis[bis(tri-<i>p</i>-tolylphosphine)silver(I)]
acetonitrile disolvate
;
_space_group_IT_number 2
_symmetry_cell_setting triclinic
_symmetry_space_group_name_Hall '-P 1'
_symmetry_space_group_name_H-M 'P -1'
_audit_creation_method 'WinGX routine CIF_UPDATE'
_cell_angle_alpha 75.839(3)
_cell_angle_beta 69.345(2)
_cell_angle_gamma 72.833(2)
_cell_formula_units_Z 1
_cell_length_a 10.8842(5)
_cell_length_b 13.8418(7)
_cell_length_c 15.4048(8)
_cell_measurement_reflns_used 5879
_cell_measurement_temperature 100(2)
_cell_measurement_theta_max 23.84
_cell_measurement_theta_min 2.28
_cell_volume 2049.11(18)
_computing_cell_refinement 'Saint-Plus (Bruker, 2004)'
_computing_data_collection 'APEX2 (Bruker, 2005)'
_computing_data_reduction 'SAINT-Plus and XPREP (Bruker 2004)'
_computing_molecular_graphics 'DIAMOND (Brandenburg & Putz, 2005)'
_computing_publication_material 'WinGX (Farrugia, 1999)'
_computing_structure_refinement 'SHELXL97 (Sheldrick, 1997)'
_computing_structure_solution 'SHELXS97 (Sheldrick, 1997)'
_diffrn_ambient_temperature 100(2)
_diffrn_detector_area_resol_mean 0
_diffrn_measured_fraction_theta_full 0.993
_diffrn_measured_fraction_theta_max 0.993
_diffrn_measurement_device_type 'Bruker APEXII CCD area-detector'
_diffrn_measurement_method '\w and \f scans'
_diffrn_radiation_monochromator graphite
_diffrn_radiation_type MoK\a
_diffrn_radiation_wavelength 0.71073
_diffrn_reflns_av_R_equivalents 0.0367
_diffrn_reflns_limit_h_max 14
_diffrn_reflns_limit_h_min -14
_diffrn_reflns_limit_k_max 18
_diffrn_reflns_limit_k_min -18
_diffrn_reflns_limit_l_max 20
_diffrn_reflns_limit_l_min -20
_diffrn_reflns_number 41388
_diffrn_reflns_theta_full 28.36
_diffrn_reflns_theta_max 28.36
_diffrn_reflns_theta_min 1.94
_diffrn_standards_decay_% 0
_diffrn_standards_interval_count 0
_diffrn_standards_number 0
_exptl_absorpt_coefficient_mu 0.654
_exptl_absorpt_correction_T_max 0.8914
_exptl_absorpt_correction_T_min 0.7664
_exptl_absorpt_correction_type multi-scan
_exptl_absorpt_process_details
;
(SADABS; Bruker, 2004)
;
_exptl_crystal_colour colourless
_exptl_crystal_density_diffrn 1.322
_exptl_crystal_density_method 'not measured'
_exptl_crystal_description cuboid
_exptl_crystal_F_000 844
_exptl_crystal_size_max 0.43
_exptl_crystal_size_mid 0.28
_exptl_crystal_size_min 0.18
_refine_diff_density_max 0.947
_refine_diff_density_min -0.617
_refine_ls_extinction_method none
_refine_ls_goodness_of_fit_ref 1.033
_refine_ls_hydrogen_treatment constr
_refine_ls_matrix_type full
_refine_ls_number_parameters 467
_refine_ls_number_reflns 10186
_refine_ls_number_restraints 0
_refine_ls_restrained_S_all 1.033
_refine_ls_R_factor_gt 0.0427
_refine_ls_shift/su_max 0.002
_refine_ls_shift/su_mean 0
_refine_ls_structure_factor_coef Fsqd
_refine_ls_weighting_details 'calc w=1/[\s^2^(Fo^2^)+(0.0549P)^2^+1.0074P] where P=(Fo^2^+2Fc^2^)/3'
_refine_ls_weighting_scheme calc
_refine_ls_wR_factor_ref 0.1212
_reflns_number_gt 7349
_reflns_number_total 10186
_reflns_threshold_expression >2\s(I)
_cod_data_source_file hg2355.cif
_cod_data_source_block I
_cod_depositor_comments
;
The following automatic conversions were performed:
'_symmetry_cell_setting' value 'Triclinic' changed to 'triclinic'
according to '/home/saulius/struct/CIF-dictionaries/cif_core.dic'
dictionary named 'cif_core.dic' version 2.4.1 from 2010-06-29.

Automatic conversion script
Id: cif_fix_enum 1527 2010-12-29 10:47:43Z saulius 

The following automatic conversions were performed:

'_symmetry_cell_setting' value 'Triclinic' changed to 'triclinic'
according to /home/saulius/struct/CIF-dictionaries/cif_core.dic
dictionary named 'cif_core.dic' version 2.4.1 from 2010-06-29.

Automatic conversion script
Id: cif_fix_values 1715 2011-07-08 13:25:40Z adriana 
;
_cod_database_code 2216539
_cod_database_fobs_code 2216539

loop_
_symmetry_equiv_pos_as_xyz
'x, y, z'
'-x, -y, -z'

loop_
_atom_site_type_symbol
_atom_site_label
_atom_site_fract_x
_atom_site_fract_y
_atom_site_fract_z
_atom_site_U_iso_or_equiv
_atom_site_adp_type
_atom_site_calc_flag
_atom_site_refinement_flags
_atom_site_occupancy
N N01 0.8035(8) 0.8517(7) 0.2119(5) 0.181(3) Uani d . 1
C C02 0.8093(6) 0.7898(6) 0.2777(6) 0.123(2) Uani d . 1
C C01 0.8191(6) 0.7107(6) 0.3612(5) 0.139(2) Uani d . 1
H H01A 0.8171 0.6448 0.3494 0.209 Uiso calc R 1
H H01B 0.7428 0.7307 0.4159 0.209 Uiso calc R 1
H H01C 0.9038 0.7043 0.3735 0.209 Uiso calc R 1
P P1 0.45861(8) 0.33722(6) 0.33462(5) 0.04830(18) Uani d . 1
P P2 0.33522(8) 0.65463(6) 0.22390(5) 0.04649(17) Uani d . 1
Ag Ag 0.44006(2) 0.522764(16) 0.332532(15) 0.05329(9) Uani d . 1
N N 0.3217(3) 0.5219(2) 0.49407(18) 0.0596(6) Uani d . 1
S S 0.32370(9) 0.45764(9) 0.68088(6) 0.0755(3) Uani d . 1
C C 0.3244(3) 0.4944(2) 0.5702(2) 0.0517(7) Uani d . 1
C C111 0.3066(3) 0.3150(2) 0.32640(19) 0.0498(7) Uani d . 1
C C112 0.3026(4) 0.2392(3) 0.2849(2) 0.0657(9) Uani d . 1
H H112 0.3842 0.194 0.2565 0.079 Uiso calc R 1
C C113 0.1803(4) 0.2281(3) 0.2841(3) 0.0740(10) Uani d . 1
H H113 0.1801 0.1748 0.2553 0.089 Uiso calc R 1
C C114 0.0598(3) 0.2916(3) 0.3235(3) 0.0645(9) Uani d . 1
C C115 0.0640(4) 0.3680(3) 0.3641(3) 0.0715(10) Uani d . 1
H H115 -0.0178 0.4138 0.3912 0.086 Uiso calc R 1
C C116 0.1839(3) 0.3799(3) 0.3665(2) 0.0642(8) Uani d . 1
H H116 0.1832 0.4329 0.3959 0.077 Uiso calc R 1
C C117 -0.0723(4) 0.2789(4) 0.3219(3) 0.0927(13) Uani d . 1
H H11A -0.0546 0.2318 0.2784 0.139 Uiso calc R 1
H H11B -0.1256 0.3455 0.3012 0.139 Uiso calc R 1
H H11C -0.1226 0.251 0.3851 0.139 Uiso calc R 1
C C121 0.5996(3) 0.2773(2) 0.2425(2) 0.0489(6) Uani d . 1
C C122 0.6476(3) 0.1721(2) 0.2459(2) 0.0636(8) Uani d . 1
H H122 0.6048 0.1272 0.2975 0.076 Uiso calc R 1
C C123 0.7569(4) 0.1320(3) 0.1748(3) 0.0730(10) Uani d . 1
H H123 0.7876 0.0598 0.1784 0.088 Uiso calc R 1
C C124 0.8224(3) 0.1942(3) 0.0990(3) 0.0692(9) Uani d . 1
C C125 0.7767(3) 0.2984(3) 0.0961(2) 0.0647(8) Uani d . 1
H H125 0.8213 0.3428 0.045 0.078 Uiso calc R 1
C C126 0.6662(3) 0.3398(2) 0.1666(2) 0.0551(7) Uani d . 1
H H126 0.6359 0.412 0.1627 0.066 Uiso calc R 1
C C127 0.9419(5) 0.1491(4) 0.0214(3) 0.1131(17) Uani d . 1
H H12A 0.9629 0.0742 0.0372 0.17 Uiso calc R 1
H H12B 1.0203 0.1745 0.0148 0.17 Uiso calc R 1
H H12C 0.9198 0.1692 -0.0379 0.17 Uiso calc R 1
C C131 0.4852(3) 0.2517(2) 0.44051(19) 0.0495(6) Uani d . 1
C C132 0.4380(5) 0.1640(3) 0.4788(3) 0.0909(14) Uani d . 1
H H132 0.3838 0.1462 0.4512 0.109 Uiso calc R 1
C C133 0.4684(5) 0.1014(3) 0.5567(3) 0.0928(14) Uani d . 1
H H133 0.4356 0.0408 0.5811 0.111 Uiso calc R 1
C C134 0.5437(4) 0.1239(3) 0.5997(2) 0.0649(9) Uani d . 1
C C135 0.5942(4) 0.2076(3) 0.5603(3) 0.0726(10) Uani d . 1
H H135 0.651 0.2234 0.587 0.087 Uiso calc R 1
C C136 0.5653(3) 0.2713(3) 0.4818(3) 0.0677(9) Uani d . 1
H H136 0.6022 0.3301 0.4563 0.081 Uiso calc R 1
C C137 0.5763(5) 0.0539(3) 0.6853(3) 0.0930(14) Uani d . 1
H H13A 0.6359 0.0803 0.704 0.14 Uiso calc R 1
H H13B 0.6215 -0.0151 0.6701 0.14 Uiso calc R 1
H H13C 0.4927 0.0513 0.7372 0.14 Uiso calc R 1
C C211 0.4437(3) 0.7267(2) 0.12818(19) 0.0473(6) Uani d . 1
C C212 0.4250(3) 0.7632(2) 0.0403(2) 0.0551(7) Uani d . 1
H H212 0.3579 0.7449 0.0256 0.066 Uiso calc R 1
C C213 0.5037(4) 0.8261(3) -0.0262(2) 0.0642(9) Uani d . 1
H H213 0.4895 0.8503 -0.0859 0.077 Uiso calc R 1
C C214 0.6017(4) 0.8542(3) -0.0077(2) 0.0619(8) Uani d . 1
C C215 0.6228(4) 0.8157(3) 0.0789(2) 0.0670(9) Uani d . 1
H H215 0.692 0.8323 0.0926 0.08 Uiso calc R 1
C C216 0.5443(3) 0.7530(2) 0.1462(2) 0.0591(8) Uani d . 1
H H216 0.56 0.7279 0.2054 0.071 Uiso calc R 1
C C217 0.6843(5) 0.9264(3) -0.0789(3) 0.0908(13) Uani d . 1
H H21A 0.6912 0.977 -0.0471 0.136 Uiso calc R 1
H H21B 0.6401 0.9616 -0.1273 0.136 Uiso calc R 1
H H21C 0.7748 0.8872 -0.1083 0.136 Uiso calc R 1
C C221 0.2629(3) 0.5939(2) 0.16666(19) 0.0477(6) Uani d . 1
C C222 0.1265(3) 0.6102(3) 0.1810(2) 0.0644(8) Uani d . 1
H H222 0.0655 0.6634 0.2143 0.077 Uiso calc R 1
C C223 0.0773(4) 0.5504(3) 0.1475(3) 0.0724(9) Uani d . 1
H H223 -0.0172 0.5634 0.1584 0.087 Uiso calc R 1
C C224 0.1611(4) 0.4726(3) 0.0990(2) 0.0675(9) Uani d . 1
C C225 0.2979(4) 0.4586(3) 0.0817(3) 0.0719(10) Uani d . 1
H H225 0.3588 0.4076 0.0457 0.086 Uiso calc R 1
C C226 0.3483(4) 0.5174(3) 0.1158(2) 0.0636(8) Uani d . 1
H H226 0.443 0.505 0.1041 0.076 Uiso calc R 1
C C227 0.1079(6) 0.4033(4) 0.0663(4) 0.1025(15) Uani d . 1
H H22A 0.1084 0.4291 0.001 0.154 Uiso calc R 1
H H22B 0.0154 0.4018 0.1062 0.154 Uiso calc R 1
H H22C 0.1653 0.3339 0.0704 0.154 Uiso calc R 1
C C231 0.1978(3) 0.7558(2) 0.27808(19) 0.0471(6) Uani d . 1
C C232 0.1569(3) 0.8513(2) 0.2292(2) 0.0623(8) Uani d . 1
H H232 0.1986 0.8659 0.1634 0.075 Uiso calc R 1
C C233 0.0550(4) 0.9258(3) 0.2755(3) 0.0700(9) Uani d . 1
H H233 0.0284 0.9908 0.2405 0.084 Uiso calc R 1
C C234 -0.0082(3) 0.9086(3) 0.3703(2) 0.0612(8) Uani d . 1
C C235 0.0337(4) 0.8138(3) 0.4184(2) 0.0696(9) Uani d . 1
H H235 -0.0086 0.7996 0.4841 0.084 Uiso calc R 1
C C236 0.1356(4) 0.7384(2) 0.3739(2) 0.0625(8) Uani d . 1
H H236 0.163 0.6741 0.4096 0.075 Uiso calc R 1
C C237 -0.1194(4) 0.9897(3) 0.4205(3) 0.0917(13) Uani d . 1
H H23A -0.0812 1.0264 0.4478 0.138 Uiso calc R 1
H H23B -0.1868 0.9572 0.4705 0.138 Uiso calc R 1
H H23C -0.1623 1.0381 0.3756 0.138 Uiso calc R 1

loop_
_atom_site_aniso_label
_atom_site_aniso_U_11
_atom_site_aniso_U_22
_atom_site_aniso_U_33
_atom_site_aniso_U_12
_atom_site_aniso_U_13
_atom_site_aniso_U_23
N01 0.176(6) 0.208(8) 0.162(7) -0.054(6) -0.043(5) -0.035(6)
C02 0.085(3) 0.152(6) 0.142(6) -0.040(4) -0.012(4) -0.058(5)
C01 0.119(5) 0.161(6) 0.135(5) -0.059(4) -0.002(4) -0.040(5)
P1 0.0595(4) 0.0380(4) 0.0417(4) -0.0077(3) -0.0149(3) -0.0009(3)
P2 0.0560(4) 0.0399(4) 0.0413(4) -0.0059(3) -0.0193(3) -0.0018(3)
Ag 0.06801(16) 0.04370(13) 0.04507(13) -0.00633(10) -0.02247(11) -0.00144(9)
N 0.0651(16) 0.0592(16) 0.0476(15) -0.0068(13) -0.0157(12) -0.0075(12)
S 0.0586(5) 0.1111(8) 0.0462(4) -0.0207(5) -0.0171(4) 0.0101(5)
C 0.0435(15) 0.0527(17) 0.0484(16) -0.0051(12) -0.0091(12) -0.0039(13)
C111 0.0601(17) 0.0421(15) 0.0406(14) -0.0082(13) -0.0152(13) 0.0004(12)
C112 0.0627(19) 0.064(2) 0.072(2) -0.0011(16) -0.0241(17) -0.0237(17)
C113 0.076(2) 0.074(2) 0.083(3) -0.0118(19) -0.032(2) -0.026(2)
C114 0.0611(19) 0.061(2) 0.066(2) -0.0133(16) -0.0229(17) 0.0034(16)
C115 0.0570(19) 0.061(2) 0.081(2) -0.0087(16) -0.0077(17) -0.0101(18)
C116 0.066(2) 0.0511(18) 0.068(2) -0.0124(15) -0.0085(16) -0.0139(16)
C117 0.074(3) 0.093(3) 0.114(4) -0.024(2) -0.036(2) -0.007(3)
C121 0.0548(16) 0.0432(15) 0.0455(15) -0.0058(12) -0.0181(13) -0.0039(12)
C122 0.070(2) 0.0471(18) 0.065(2) -0.0076(15) -0.0195(17) -0.0023(15)
C123 0.073(2) 0.055(2) 0.085(3) 0.0096(17) -0.029(2) -0.0220(19)
C124 0.0568(19) 0.084(3) 0.061(2) 0.0048(18) -0.0210(16) -0.0220(19)
C125 0.0622(19) 0.072(2) 0.0479(17) -0.0096(17) -0.0127(15) -0.0012(15)
C126 0.0617(18) 0.0489(17) 0.0495(16) -0.0082(14) -0.0196(14) -0.0002(13)
C127 0.083(3) 0.135(4) 0.086(3) 0.023(3) -0.008(2) -0.040(3)
C131 0.0613(17) 0.0409(15) 0.0428(14) -0.0126(13) -0.0146(13) -0.0010(12)
C132 0.143(4) 0.090(3) 0.073(2) -0.071(3) -0.063(3) 0.028(2)
C133 0.149(4) 0.080(3) 0.075(2) -0.066(3) -0.060(3) 0.031(2)
C134 0.096(3) 0.0499(18) 0.0531(18) -0.0127(17) -0.0352(18) -0.0015(14)
C135 0.075(2) 0.075(2) 0.074(2) -0.0207(19) -0.0414(19) 0.0083(19)
C136 0.064(2) 0.066(2) 0.073(2) -0.0252(17) -0.0310(18) 0.0156(17)
C137 0.148(4) 0.068(2) 0.072(2) -0.022(3) -0.062(3) 0.013(2)
C211 0.0540(16) 0.0425(15) 0.0416(14) -0.0061(12) -0.0154(12) -0.0048(11)
C212 0.0676(19) 0.0540(18) 0.0439(15) -0.0122(15) -0.0212(14) -0.0037(13)
C213 0.087(2) 0.0565(19) 0.0389(15) -0.0092(17) -0.0183(16) -0.0004(14)
C214 0.071(2) 0.0533(18) 0.0509(17) -0.0140(16) -0.0068(16) -0.0083(14)
C215 0.068(2) 0.070(2) 0.065(2) -0.0237(17) -0.0210(17) -0.0043(17)
C216 0.070(2) 0.0566(18) 0.0508(17) -0.0150(15) -0.0249(15) 0.0020(14)
C217 0.107(3) 0.081(3) 0.067(2) -0.038(2) 0.000(2) 0.001(2)
C221 0.0601(17) 0.0393(14) 0.0428(14) -0.0066(12) -0.0210(13) -0.0024(11)
C222 0.0615(19) 0.070(2) 0.063(2) -0.0094(16) -0.0188(16) -0.0194(17)
C223 0.069(2) 0.085(3) 0.071(2) -0.024(2) -0.0254(18) -0.013(2)
C224 0.098(3) 0.0537(19) 0.062(2) -0.0219(19) -0.042(2) 0.0025(16)
C225 0.094(3) 0.0519(19) 0.075(2) 0.0012(18) -0.040(2) -0.0207(17)
C226 0.0651(19) 0.0539(19) 0.074(2) 0.0008(15) -0.0301(17) -0.0170(16)
C227 0.147(4) 0.080(3) 0.113(4) -0.039(3) -0.073(3) -0.008(3)
C231 0.0554(16) 0.0427(15) 0.0426(14) -0.0084(12) -0.0186(12) -0.0034(11)
C232 0.068(2) 0.0521(18) 0.0522(17) -0.0075(15) -0.0128(15) 0.0028(14)
C233 0.072(2) 0.0428(17) 0.078(2) -0.0015(15) -0.0184(19) -0.0009(16)
C234 0.0607(18) 0.0525(18) 0.071(2) -0.0077(15) -0.0196(17) -0.0173(16)
C235 0.082(2) 0.067(2) 0.0473(17) -0.0051(18) -0.0132(17) -0.0112(16)
C236 0.081(2) 0.0491(18) 0.0478(17) -0.0027(16) -0.0214(16) -0.0030(14)
C237 0.084(3) 0.071(3) 0.103(3) 0.002(2) -0.011(2) -0.031(2)

loop_
_atom_type_symbol
_atom_type_description
_atom_type_scat_dispersion_real
_atom_type_scat_dispersion_imag
_atom_type_scat_source
C C 0.0033 0.0016 'International Tables Vol C Tables 4.2.6.8 and 6.1.1.4'
H H 0 0 'International Tables Vol C Tables 4.2.6.8 and 6.1.1.4'
N N 0.0061 0.0033 'International Tables Vol C Tables 4.2.6.8 and 6.1.1.4'
P P 0.1023 0.0942 'International Tables Vol C Tables 4.2.6.8 and 6.1.1.4'
S S 0.1246 0.1234 'International Tables Vol C Tables 4.2.6.8 and 6.1.1.4'
Ag Ag -0.8971 1.1015 'International Tables Vol C Tables 4.2.6.8 and 6.1.1.4'

loop_
_geom_angle_atom_site_label_1
_geom_angle_atom_site_label_2
_geom_angle_atom_site_label_3
_geom_angle_site_symmetry_3
_geom_angle
_geom_angle_publ_flag
N01 C02 C01 . 179.1(7) ?
C02 C01 H01A . 109.5 ?
C02 C01 H01B . 109.5 ?
H01A C01 H01B . 109.5 ?
C02 C01 H01C . 109.5 ?
H01A C01 H01C . 109.5 ?
H01B C01 H01C . 109.5 ?
C111 P1 C131 . 104.29(13) ?
C111 P1 C121 . 106.51(13) ?
C131 P1 C121 . 101.71(13) ?
C111 P1 Ag . 112.36(10) ?
C131 P1 Ag . 115.15(10) ?
C121 P1 Ag . 115.59(10) ?
C211 P2 C221 . 105.03(13) ?
C211 P2 C231 . 102.62(13) ?
C221 P2 C231 . 106.15(13) ?
C211 P2 Ag . 117.54(9) ?
C221 P2 Ag . 109.03(9) ?
C231 P2 Ag . 115.44(9) ?
N Ag P2 . 115.81(7) ?
N Ag P1 . 95.55(7) y
P2 Ag P1 . 119.75(3) y
N Ag S 2_666 103.43(7) y
P2 Ag S 2_666 112.43(3) y
P1 Ag S 2_666 107.61(3) y
C N Ag . 147.5(2) y
C S Ag 2_666 100.60(11) y
N C S . 178.2(3) y
C112 C111 C116 . 117.5(3) ?
C112 C111 P1 . 125.4(2) ?
C116 C111 P1 . 117.2(2) ?
C111 C112 C113 . 120.5(3) ?
C111 C112 H112 . 119.7 ?
C113 C112 H112 . 119.7 ?
C114 C113 C112 . 122.0(3) ?
C114 C113 H113 . 119 ?
C112 C113 H113 . 119 ?
C113 C114 C115 . 117.4(3) ?
C113 C114 C117 . 121.5(4) ?
C115 C114 C117 . 121.1(3) ?
C114 C115 C116 . 121.6(3) ?
C114 C115 H115 . 119.2 ?
C116 C115 H115 . 119.2 ?
C115 C116 C111 . 121.0(3) ?
C115 C116 H116 . 119.5 ?
C111 C116 H116 . 119.5 ?
C114 C117 H11A . 109.5 ?
C114 C117 H11B . 109.5 ?
H11A C117 H11B . 109.5 ?
C114 C117 H11C . 109.5 ?
H11A C117 H11C . 109.5 ?
H11B C117 H11C . 109.5 ?
C126 C121 C122 . 117.7(3) ?
C126 C121 P1 . 118.6(2) ?
C122 C121 P1 . 123.7(2) ?
C123 C122 C121 . 120.6(3) ?
C123 C122 H122 . 119.7 ?
C121 C122 H122 . 119.7 ?
C124 C123 C122 . 121.6(3) ?
C124 C123 H123 . 119.2 ?
C122 C123 H123 . 119.2 ?
C125 C124 C123 . 118.0(3) ?
C125 C124 C127 . 121.0(4) ?
C123 C124 C127 . 121.0(4) ?
C124 C125 C126 . 121.0(3) ?
C124 C125 H125 . 119.5 ?
C126 C125 H125 . 119.5 ?
C121 C126 C125 . 121.0(3) ?
C121 C126 H126 . 119.5 ?
C125 C126 H126 . 119.5 ?
C124 C127 H12A . 109.5 ?
C124 C127 H12B . 109.5 ?
H12A C127 H12B . 109.5 ?
C124 C127 H12C . 109.5 ?
H12A C127 H12C . 109.5 ?
H12B C127 H12C . 109.5 ?
C136 C131 C132 . 116.7(3) ?
C136 C131 P1 . 118.3(2) ?
C132 C131 P1 . 124.9(2) ?
C131 C132 C133 . 120.8(3) ?
C131 C132 H132 . 119.6 ?
C133 C132 H132 . 119.6 ?
C134 C133 C132 . 122.1(3) ?
C134 C133 H133 . 119 ?
C132 C133 H133 . 119 ?
C135 C134 C133 . 117.2(3) ?
C135 C134 C137 . 121.4(3) ?
C133 C134 C137 . 121.3(3) ?
C134 C135 C136 . 121.6(3) ?
C134 C135 H135 . 119.2 ?
C136 C135 H135 . 119.2 ?
C131 C136 C135 . 121.5(3) ?
C131 C136 H136 . 119.2 ?
C135 C136 H136 . 119.2 ?
C134 C137 H13A . 109.5 ?
C134 C137 H13B . 109.5 ?
H13A C137 H13B . 109.5 ?
C134 C137 H13C . 109.5 ?
H13A C137 H13C . 109.5 ?
H13B C137 H13C . 109.5 ?
C216 C211 C212 . 118.1(3) ?
C216 C211 P2 . 118.0(2) ?
C212 C211 P2 . 123.7(2) ?
C213 C212 C211 . 120.4(3) ?
C213 C212 H212 . 119.8 ?
C211 C212 H212 . 119.8 ?
C214 C213 C212 . 121.6(3) ?
C214 C213 H213 . 119.2 ?
C212 C213 H213 . 119.2 ?
C213 C214 C215 . 118.0(3) ?
C213 C214 C217 . 121.7(3) ?
C215 C214 C217 . 120.3(4) ?
C214 C215 C216 . 121.0(3) ?
C214 C215 H215 . 119.5 ?
C216 C215 H215 . 119.5 ?
C211 C216 C215 . 120.9(3) ?
C211 C216 H216 . 119.5 ?
C215 C216 H216 . 119.5 ?
C214 C217 H21A . 109.5 ?
C214 C217 H21B . 109.5 ?
H21A C217 H21B . 109.5 ?
C214 C217 H21C . 109.5 ?
H21A C217 H21C . 109.5 ?
H21B C217 H21C . 109.5 ?
C222 C221 C226 . 117.7(3) ?
C222 C221 P2 . 123.9(2) ?
C226 C221 P2 . 117.9(2) ?
C221 C222 C223 . 120.9(3) ?
C221 C222 H222 . 119.5 ?
C223 C222 H222 . 119.5 ?
C224 C223 C222 . 121.8(4) ?
C224 C223 H223 . 119.1 ?
C222 C223 H223 . 119.1 ?
C223 C224 C225 . 117.3(3) ?
C223 C224 C227 . 122.3(4) ?
C225 C224 C227 . 120.4(4) ?
C224 C225 C226 . 121.4(3) ?
C224 C225 H225 . 119.3 ?
C226 C225 H225 . 119.3 ?
C221 C226 C225 . 120.9(3) ?
C221 C226 H226 . 119.5 ?
C225 C226 H226 . 119.5 ?
C224 C227 H22A . 109.5 ?
C224 C227 H22B . 109.5 ?
H22A C227 H22B . 109.5 ?
C224 C227 H22C . 109.5 ?
H22A C227 H22C . 109.5 ?
H22B C227 H22C . 109.5 ?
C236 C231 C232 . 117.8(3) ?
C236 C231 P2 . 118.6(2) ?
C232 C231 P2 . 123.5(2) ?
C231 C232 C233 . 120.5(3) ?
C231 C232 H232 . 119.8 ?
C233 C232 H232 . 119.8 ?
C234 C233 C232 . 122.0(3) ?
C234 C233 H233 . 119 ?
C232 C233 H233 . 119 ?
C233 C234 C235 . 117.1(3) ?
C233 C234 C237 . 121.9(3) ?
C235 C234 C237 . 121.0(3) ?
C234 C235 C236 . 122.0(3) ?
C234 C235 H235 . 119 ?
C236 C235 H235 . 119 ?
C231 C236 C235 . 120.6(3) ?
C231 C236 H236 . 119.7 ?
C235 C236 H236 . 119.7 ?
C234 C237 H23A . 109.5 ?
C234 C237 H23B . 109.5 ?
H23A C237 H23B . 109.5 ?
C234 C237 H23C . 109.5 ?
H23A C237 H23C . 109.5 ?
H23B C237 H23C . 109.5 ?

loop_
_geom_bond_atom_site_label_1
_geom_bond_atom_site_label_2
_geom_bond_site_symmetry_2
_geom_bond_distance
_geom_bond_publ_flag
N01 C02 . 1.163(9) ?
C02 C01 . 1.485(9) ?
C01 H01A . 0.98 ?
C01 H01B . 0.98 ?
C01 H01C . 0.98 ?
P1 C111 . 1.821(3) ?
P1 C131 . 1.825(3) ?
P1 C121 . 1.829(3) ?
P1 Ag . 2.5091(8) y
P2 C211 . 1.820(3) ?
P2 C221 . 1.830(3) ?
P2 C231 . 1.830(3) ?
P2 Ag . 2.4612(7) y
Ag N . 2.363(3) y
Ag S 2_666 2.5955(10) ?
N C . 1.149(4) y
S C . 1.653(3) y
S Ag 2_666 2.5955(9) y
C111 C112 . 1.373(4) ?
C111 C116 . 1.398(4) ?
C112 C113 . 1.390(5) ?
C112 H112 . 0.95 ?
C113 C114 . 1.371(5) ?
C113 H113 . 0.95 ?
C114 C115 . 1.372(5) ?
C114 C117 . 1.510(5) ?
C115 C116 . 1.376(5) ?
C115 H115 . 0.95 ?
C116 H116 . 0.95 ?
C117 H11A . 0.98 ?
C117 H11B . 0.98 ?
C117 H11C . 0.98 ?
C121 C126 . 1.385(4) ?
C121 C122 . 1.390(4) ?
C122 C123 . 1.381(5) ?
C122 H122 . 0.95 ?
C123 C124 . 1.377(5) ?
C123 H123 . 0.95 ?
C124 C125 . 1.375(5) ?
C124 C127 . 1.516(5) ?
C125 C126 . 1.389(5) ?
C125 H125 . 0.95 ?
C126 H126 . 0.95 ?
C127 H12A . 0.98 ?
C127 H12B . 0.98 ?
C127 H12C . 0.98 ?
C131 C136 . 1.362(4) ?
C131 C132 . 1.375(4) ?
C132 C133 . 1.379(5) ?
C132 H132 . 0.95 ?
C133 C134 . 1.357(5) ?
C133 H133 . 0.95 ?
C134 C135 . 1.345(5) ?
C134 C137 . 1.519(4) ?
C135 C136 . 1.387(5) ?
C135 H135 . 0.95 ?
C136 H136 . 0.95 ?
C137 H13A . 0.98 ?
C137 H13B . 0.98 ?
C137 H13C . 0.98 ?
C211 C216 . 1.381(4) ?
C211 C212 . 1.389(4) ?
C212 C213 . 1.388(4) ?
C212 H212 . 0.95 ?
C213 C214 . 1.372(5) ?
C213 H213 . 0.95 ?
C214 C215 . 1.383(5) ?
C214 C217 . 1.520(5) ?
C215 C216 . 1.389(5) ?
C215 H215 . 0.95 ?
C216 H216 . 0.95 ?
C217 H21A . 0.98 ?
C217 H21B . 0.98 ?
C217 H21C . 0.98 ?
C221 C222 . 1.378(4) ?
C221 C226 . 1.382(4) ?
C222 C223 . 1.380(5) ?
C222 H222 . 0.95 ?
C223 C224 . 1.372(5) ?
C223 H223 . 0.95 ?
C224 C225 . 1.379(5) ?
C224 C227 . 1.511(5) ?
C225 C226 . 1.383(5) ?
C225 H225 . 0.95 ?
C226 H226 . 0.95 ?
C227 H22A . 0.98 ?
C227 H22B . 0.98 ?
C227 H22C . 0.98 ?
C231 C236 . 1.383(4) ?
C231 C232 . 1.383(4) ?
C232 C233 . 1.390(5) ?
C232 H232 . 0.95 ?
C233 C234 . 1.370(5) ?
C233 H233 . 0.95 ?
C234 C235 . 1.373(5) ?
C234 C237 . 1.512(5) ?
C235 C236 . 1.386(5) ?
C235 H235 . 0.95 ?
C236 H236 . 0.95 ?
C237 H23A . 0.98 ?
C237 H23B . 0.98 ?
C237 H23C . 0.98 ?

loop_
_geom_hbond_atom_site_label_D
_geom_hbond_atom_site_label_H
_geom_hbond_atom_site_label_A
_geom_hbond_site_symmetry_A
_geom_hbond_distance_DH
_geom_hbond_distance_HA
_geom_hbond_distance_DA
_geom_hbond_angle_DHA
C01 H01A S 2_666 0.98 2.59 3.443(6) 146

loop_
_geom_torsion_atom_site_label_1
_geom_torsion_atom_site_label_2
_geom_torsion_atom_site_label_3
_geom_torsion_atom_site_label_4
_geom_torsion_site_symmetry_1
_geom_torsion_site_symmetry_4
_geom_torsion
_geom_torsion_publ_flag
C211 P2 Ag N . . 134.40(13) ?
C221 P2 Ag N . . -106.31(13) ?
C231 P2 Ag N . . 13.01(13) ?
C211 P2 Ag P1 . . -112.01(11) ?
C221 P2 Ag P1 . . 7.28(11) ?
C231 P2 Ag P1 . . 126.61(11) ?
C211 P2 Ag S . 2_666 15.79(11) ?
C221 P2 Ag S . 2_666 135.08(10) ?
C231 P2 Ag S . 2_666 -105.59(11) ?
C111 P1 Ag N . . 82.47(12) ?
C131 P1 Ag N . . -36.74(13) ?
C121 P1 Ag N . . -155.00(12) ?
C111 P1 Ag P2 . . -41.54(10) ?
C131 P1 Ag P2 . . -160.75(11) ?
C121 P1 Ag P2 . . 80.99(11) ?
C111 P1 Ag S . 2_666 -171.52(10) ?
C131 P1 Ag S . 2_666 69.27(11) ?
C121 P1 Ag S . 2_666 -48.99(10) ?
P2 Ag N C . . -164.1(4) y
P1 Ag N C . . 69.0(5) y
S Ag N C 2_666 . -40.6(5) y
C131 P1 C111 C112 . . -85.8(3) ?
C121 P1 C111 C112 . . 21.3(3) ?
Ag P1 C111 C112 . . 148.9(3) ?
C131 P1 C111 C116 . . 93.6(3) ?
C121 P1 C111 C116 . . -159.3(2) ?
Ag P1 C111 C116 . . -31.8(3) ?
C116 C111 C112 C113 . . -0.4(5) ?
P1 C111 C112 C113 . . 178.9(3) ?
C111 C112 C113 C114 . . 0.4(6) ?
C112 C113 C114 C115 . . 0.3(6) ?
C112 C113 C114 C117 . . 179.8(4) ?
C113 C114 C115 C116 . . -0.9(5) ?
C117 C114 C115 C116 . . 179.5(4) ?
C114 C115 C116 C111 . . 0.8(5) ?
C112 C111 C116 C115 . . -0.2(5) ?
P1 C111 C116 C115 . . -179.5(3) ?
C111 P1 C121 C126 . . 110.7(2) ?
C131 P1 C121 C126 . . -140.3(2) ?
Ag P1 C121 C126 . . -14.9(3) ?
C111 P1 C121 C122 . . -71.8(3) ?
C131 P1 C121 C122 . . 37.1(3) ?
Ag P1 C121 C122 . . 162.6(2) ?
C126 C121 C122 C123 . . -0.9(5) ?
P1 C121 C122 C123 . . -178.3(3) ?
C121 C122 C123 C124 . . 0.4(6) ?
C122 C123 C124 C125 . . 0.6(6) ?
C122 C123 C124 C127 . . -179.8(4) ?
C123 C124 C125 C126 . . -1.2(5) ?
C127 C124 C125 C126 . . 179.3(4) ?
C122 C121 C126 C125 . . 0.4(5) ?
P1 C121 C126 C125 . . 178.0(2) ?
C124 C125 C126 C121 . . 0.7(5) ?
C111 P1 C131 C136 . . -160.5(3) ?
C121 P1 C131 C136 . . 88.9(3) ?
Ag P1 C131 C136 . . -36.9(3) ?
C111 P1 C131 C132 . . 24.2(4) ?
C121 P1 C131 C132 . . -86.4(4) ?
Ag P1 C131 C132 . . 147.8(3) ?
C136 C131 C132 C133 . . 1.7(7) ?
P1 C131 C132 C133 . . 177.0(4) ?
C131 C132 C133 C134 . . 1.0(8) ?
C132 C133 C134 C135 . . -3.4(7) ?
C132 C133 C134 C137 . . -179.9(5) ?
C133 C134 C135 C136 . . 3.1(6) ?
C137 C134 C135 C136 . . 179.6(4) ?
C132 C131 C136 C135 . . -1.9(6) ?
P1 C131 C136 C135 . . -177.6(3) ?
C134 C135 C136 C131 . . -0.5(6) ?
C221 P2 C211 C216 . . -159.2(2) ?
C231 P2 C211 C216 . . 90.0(3) ?
Ag P2 C211 C216 . . -37.8(3) ?
C221 P2 C211 C212 . . 25.7(3) ?
C231 P2 C211 C212 . . -85.1(3) ?
Ag P2 C211 C212 . . 147.1(2) ?
C216 C211 C212 C213 . . -1.4(5) ?
P2 C211 C212 C213 . . 173.6(2) ?
C211 C212 C213 C214 . . 0.0(5) ?
C212 C213 C214 C215 . . 1.7(5) ?
C212 C213 C214 C217 . . -177.5(3) ?
C213 C214 C215 C216 . . -2.0(5) ?
C217 C214 C215 C216 . . 177.3(4) ?
C212 C211 C216 C215 . . 1.2(5) ?
P2 C211 C216 C215 . . -174.2(3) ?
C214 C215 C216 C211 . . 0.6(5) ?
C211 P2 C221 C222 . . -120.2(3) ?
C231 P2 C221 C222 . . -12.0(3) ?
Ag P2 C221 C222 . . 113.0(3) ?
C211 P2 C221 C226 . . 68.5(3) ?
C231 P2 C221 C226 . . 176.7(2) ?
Ag P2 C221 C226 . . -58.3(3) ?
C226 C221 C222 C223 . . 1.6(5) ?
P2 C221 C222 C223 . . -169.7(3) ?
C221 C222 C223 C224 . . 0.1(6) ?
C222 C223 C224 C225 . . -2.3(5) ?
C222 C223 C224 C227 . . 176.9(4) ?
C223 C224 C225 C226 . . 3.0(5) ?
C227 C224 C225 C226 . . -176.2(3) ?
C222 C221 C226 C225 . . -0.9(5) ?
P2 C221 C226 C225 . . 171.0(3) ?
C224 C225 C226 C221 . . -1.5(5) ?
C211 P2 C231 C236 . . -147.7(3) ?
C221 P2 C231 C236 . . 102.3(3) ?
Ag P2 C231 C236 . . -18.6(3) ?
C211 P2 C231 C232 . . 28.9(3) ?
C221 P2 C231 C232 . . -81.1(3) ?
Ag P2 C231 C232 . . 158.0(2) ?
C236 C231 C232 C233 . . -1.0(5) ?
P2 C231 C232 C233 . . -177.6(3) ?
C231 C232 C233 C234 . . 0.1(6) ?
C232 C233 C234 C235 . . 0.3(6) ?
C232 C233 C234 C237 . . -179.7(4) ?
C233 C234 C235 C236 . . 0.2(6) ?
C237 C234 C235 C236 . . -179.8(4) ?
C232 C231 C236 C235 . . 1.4(5) ?
P2 C231 C236 C235 . . 178.2(3) ?
C234 C235 C236 C231 . . -1.1(6) ?
